data_4133652
loop_
_publ_author_name
'Lohrey, Trevor D.'
'Maron, Laurent'
'Bergman, Robert G.'
'Arnold, John'

_publ_section_title
;
 Heterotetrametallic Re-Zn-Zn-Re Complex Generated by an Anionic
 Rhenium(I) \b-Diketiminate.
;
_journal_issue 2
_journal_name_full 'Journal of the American Chemical Society'
_journal_page_first 800
_journal_page_last 804
_journal_paper_doi 10.1021/jacs.8b12494
_journal_volume 141
_journal_year 2019
_chemical_formula_moiety 'C34 H46 N2 Re'
_chemical_formula_sum 'C34 H46 N2 Re'
_chemical_formula_weight 668.93
_chemical_name_common Re(Cp)(BDI)
_space_group_crystal_system monoclinic
_space_group_IT_number 14
_space_group_name_Hall '-P 2yn'
_space_group_name_H-M_alt 'P 1 21/n 1'
_atom_sites_solution_hydrogens geom
_atom_sites_solution_primary iterative
_atom_sites_solution_secondary difmap
_audit_creation_method SHELXL-2014/7
_cell_angle_alpha 90
_cell_angle_beta 106.396(2)
_cell_angle_gamma 90
_cell_formula_units_Z 4
_cell_length_a 12.5845(6)
_cell_length_b 18.1223(7)
_cell_length_c 13.8772(6)
_cell_measurement_reflns_used 4755
_cell_measurement_temperature 100(2)
_cell_measurement_theta_max 25.34
_cell_measurement_theta_min 2.58
_cell_volume 3036.1(2)
_computing_cell_refinement 'Bruker SAINT V8.37A'
_computing_data_collection 'Bruker APEX3'
_computing_data_reduction 'Bruker SAINT V8.37A'
_computing_molecular_graphics ORTEP-32
_computing_publication_material WinGX
_computing_structure_refinement SHELXL-2014/7
_computing_structure_solution DIRDIF-2008
_diffrn_ambient_temperature 100(2)
_diffrn_detector_area_resol_mean 8.366
_diffrn_measured_fraction_theta_full 1.000
_diffrn_measured_fraction_theta_max 0.996
_diffrn_measurement_device_type 'Bruker APEX-II CCD'
_diffrn_measurement_method 'phi and omega scans'
_diffrn_radiation_type MoK\a
_diffrn_radiation_wavelength 0.71073
_diffrn_reflns_av_R_equivalents 0.0607
_diffrn_reflns_av_unetI/netI 0.0437
_diffrn_reflns_Laue_measured_fraction_full 1.000
_diffrn_reflns_Laue_measured_fraction_max 0.996
_diffrn_reflns_limit_h_max 15
_diffrn_reflns_limit_h_min -15
_diffrn_reflns_limit_k_max 21
_diffrn_reflns_limit_k_min -21
_diffrn_reflns_limit_l_max 16
_diffrn_reflns_limit_l_min -16
_diffrn_reflns_number 48933
_diffrn_reflns_point_group_measured_fraction_full 1.000
_diffrn_reflns_point_group_measured_fraction_max 0.996
_diffrn_reflns_theta_full 25.000
_diffrn_reflns_theta_max 25.399
_diffrn_reflns_theta_min 1.898
_diffrn_source 'microfocus sealed tube'
_exptl_absorpt_coefficient_mu 4.026
_exptl_absorpt_correction_T_max 0.7452
_exptl_absorpt_correction_T_min 0.6598
_exptl_absorpt_correction_type multi-scan
_exptl_absorpt_process_details SADABS
_exptl_crystal_colour red
_exptl_crystal_density_diffrn 1.463
_exptl_crystal_description tablet
_exptl_crystal_F_000 1356
_exptl_crystal_size_max 0.060
_exptl_crystal_size_mid 0.030
_exptl_crystal_size_min 0.010
_refine_diff_density_max 1.852
_refine_diff_density_min -0.754
_refine_diff_density_rms 0.123
_refine_ls_extinction_method none
_refine_ls_goodness_of_fit_ref 1.058
_refine_ls_hydrogen_treatment constr
_refine_ls_matrix_type full
_refine_ls_number_parameters 344
_refine_ls_number_reflns 5570
_refine_ls_number_restraints 6
_refine_ls_restrained_S_all 1.059
_refine_ls_R_factor_all 0.0476
_refine_ls_R_factor_gt 0.0336
_refine_ls_shift/su_max 0.003
_refine_ls_shift/su_mean 0.000
_refine_ls_structure_factor_coef Fsqd
_refine_ls_weighting_details 'w=1/[\s^2^(Fo^2^)+(0.0341P)^2^+2.7041P] where P=(Fo^2^+2Fc^2^)/3'
_refine_ls_weighting_scheme calc
_refine_ls_wR_factor_gt 0.0693
_refine_ls_wR_factor_ref 0.0734
_reflns_Friedel_coverage 0.000
_reflns_number_gt 4486
_reflns_number_total 5570
_reflns_threshold_expression 'I > 2\s(I)'
_cod_data_source_file ja8b12494_si_003.cif
_cod_data_source_block shelx
_cod_original_sg_symbol_H-M 'P 21/n'
_cod_database_code 4133652
_shelx_shelxl_version_number 2014/7
_shelx_space_group_comment
;
The symmetry employed for this shelxl refinement is uniquely defined
by the following loop, which should always be used as a source of
symmetry information in preference to the above space-group names.
They are only intended as comments.
;
_shelx_estimated_absorpt_t_min 0.794
_shelx_estimated_absorpt_t_max 0.961

loop_
_space_group_symop_operation_xyz
'x, y, z'
'-x+1/2, y+1/2, -z+1/2'
'-x, -y, -z'
'x-1/2, -y-1/2, z-1/2'

loop_
_atom_site_label
_atom_site_type_symbol
_atom_site_fract_x
_atom_site_fract_y
_atom_site_fract_z
_atom_site_U_iso_or_equiv
_atom_site_adp_type
_atom_site_occupancy
_atom_site_site_symmetry_order
_atom_site_calc_flag
_atom_site_refinement_flags_posn
_atom_site_refinement_flags_adp
C1 C 0.7762(5) 0.4984(2) 0.3847(4) 0.0362(13) Uani 1 1 d . .
H1 H 0.8351 0.4969 0.4451 0.043 Uiso 1 1 calc R U
C2 C 0.7861(4) 0.4940(2) 0.2833(4) 0.0289(11) Uani 1 1 d . .
H2 H 0.8527 0.4877 0.2648 0.035 Uiso 1 1 calc R U
C3 C 0.6789(4) 0.5007(2) 0.2175(4) 0.0319(12) Uani 1 1 d . .
H3 H 0.6602 0.4992 0.1463 0.038 Uiso 1 1 calc R U
C4 C 0.6034(5) 0.5102(3) 0.2756(4) 0.0403(14) Uani 1 1 d . .
H4 H 0.5260 0.5184 0.2498 0.048 Uiso 1 1 calc R U
C5 C 0.6620(5) 0.5055(2) 0.3766(4) 0.0380(14) Uani 1 1 d . .
H5 H 0.6305 0.5067 0.4312 0.046 Uiso 1 1 calc R U
C6 C 0.6898(4) 0.8186(2) 0.4568(3) 0.0264(11) Uani 1 1 d . .
H6A H 0.6202 0.8058 0.4712 0.040 Uiso 1 1 calc R U
H6B H 0.6842 0.8684 0.4282 0.040 Uiso 1 1 calc R U
H6C H 0.7507 0.8170 0.5190 0.040 Uiso 1 1 calc R U
C7 C 0.7120(3) 0.7640(2) 0.3823(3) 0.0172(9) Uani 1 1 d . .
C8 C 0.7447(3) 0.7912(2) 0.3020(3) 0.0180(10) Uani 1 1 d . .
H8 H 0.7486 0.8434 0.2988 0.022 Uiso 1 1 calc R U
C9 C 0.7726(3) 0.7541(2) 0.2256(3) 0.0178(10) Uani 1 1 d . .
C10 C 0.8119(4) 0.7980(2) 0.1498(3) 0.0267(11) Uani 1 1 d . .
H10A H 0.8846 0.7799 0.1479 0.040 Uiso 1 1 calc R U
H10B H 0.8176 0.8502 0.1690 0.040 Uiso 1 1 calc R U
H10C H 0.7589 0.7925 0.0832 0.040 Uiso 1 1 calc R U
C11 C 0.6790(3) 0.6670(2) 0.4884(3) 0.0183(10) Uani 1 1 d . .
C12 C 0.7681(4) 0.6588(2) 0.5756(3) 0.0238(11) Uani 1 1 d . .
C13 C 0.9635(4) 0.6195(3) 0.5833(4) 0.0456(15) Uani 1 1 d . .
H13A H 0.9614 0.5859 0.6380 0.068 Uiso 1 1 calc R U
H13B H 1.0391 0.6382 0.5941 0.068 Uiso 1 1 calc R U
H13C H 0.9406 0.5929 0.5192 0.068 Uiso 1 1 calc R U
C14 C 0.8850(4) 0.6839(3) 0.5808(3) 0.0267(11) Uani 1 1 d . .
H14 H 0.8810 0.7135 0.5191 0.032 Uiso 1 1 calc R U
C15 C 0.9322(4) 0.7341(3) 0.6724(4) 0.0384(13) Uani 1 1 d . .
H15A H 0.8814 0.7753 0.6707 0.058 Uiso 1 1 calc R U
H15B H 1.0045 0.7533 0.6706 0.058 Uiso 1 1 calc R U
H15C H 0.9410 0.7056 0.7342 0.058 Uiso 1 1 calc R U
C16 C 0.7459(4) 0.6285(3) 0.6602(3) 0.0286(11) Uani 1 1 d . .
H16 H 0.8052 0.6209 0.7193 0.034 Uiso 1 1 calc R U
C17 C 0.6402(4) 0.6093(2) 0.6601(3) 0.0285(11) Uani 1 1 d . .
H17 H 0.6274 0.5877 0.7182 0.034 Uiso 1 1 calc R U
C18 C 0.5529(4) 0.6213(2) 0.5760(3) 0.0264(11) Uani 1 1 d . .
H18 H 0.4797 0.6098 0.5776 0.032 Uiso 1 1 calc R U
C19 C 0.5703(4) 0.6504(2) 0.4873(3) 0.0196(10) Uani 1 1 d . .
C20 C 0.3906(4) 0.5986(3) 0.3739(4) 0.0433(14) Uani 1 1 d . .
H20A H 0.4327 0.5525 0.3800 0.065 Uiso 1 1 calc R U
H20B H 0.3419 0.6034 0.3053 0.065 Uiso 1 1 calc R U
H20C H 0.3458 0.5982 0.4214 0.065 Uiso 1 1 calc R U
C21 C 0.4708(4) 0.6639(2) 0.3974(3) 0.0235(10) Uani 1 1 d . .
H21 H 0.4986 0.6725 0.3376 0.028 Uiso 1 1 calc R U
C22 C 0.4057(4) 0.7336(3) 0.4125(4) 0.0351(12) Uani 1 1 d . .
H22A H 0.3770 0.7264 0.4705 0.053 Uiso 1 1 calc R U
H22B H 0.3439 0.7420 0.3522 0.053 Uiso 1 1 calc R U
H22C H 0.4552 0.7765 0.4243 0.053 Uiso 1 1 calc R U
C23 C 0.7961(4) 0.6449(2) 0.1340(3) 0.0227(10) Uani 1 1 d . .
C24 C 0.9067(4) 0.6214(2) 0.1456(4) 0.0267(11) Uani 1 1 d . .
C25 C 1.0515(4) 0.5814(3) 0.3053(4) 0.0424(14) Uani 1 1 d . .
H25A H 0.9956 0.5609 0.3346 0.064 Uiso 1 1 calc R U
H25B H 1.1143 0.5998 0.3591 0.064 Uiso 1 1 calc R U
H25C H 1.0771 0.5428 0.2677 0.064 Uiso 1 1 calc R U
C26 C 1.0010(4) 0.6447(3) 0.2347(3) 0.0261(11) Uani 1 1 d . .
H26 H 0.9714 0.6816 0.2740 0.031 Uiso 1 1 calc R U
C27 C 1.0934(4) 0.6828(3) 0.1989(4) 0.0396(13) Uani 1 1 d . .
H27A H 1.1297 0.6463 0.1667 0.059 Uiso 1 1 calc R U
H27B H 1.1482 0.7044 0.2568 0.059 Uiso 1 1 calc R U
H27C H 1.0609 0.7217 0.1506 0.059 Uiso 1 1 calc R U
C28 C 0.9278(4) 0.5781(3) 0.0699(4) 0.0378(13) Uani 1 1 d . .
H28 H 1.0004 0.5598 0.0776 0.045 Uiso 1 1 calc R U
C29 C 0.8441(5) 0.5616(3) -0.0166(4) 0.0490(16) Uani 1 1 d . .
H29 H 0.8594 0.5313 -0.0670 0.059 Uiso 1 1 calc R U
C30 C 0.7385(5) 0.5890(3) -0.0297(4) 0.0406(14) Uani 1 1 d . .
H30 H 0.6824 0.5782 -0.0900 0.049 Uiso 1 1 calc R U
C31 C 0.7121(4) 0.6323(3) 0.0436(3) 0.0257(11) Uani 1 1 d . .
C32 C 0.5063(5) 0.6096(3) 0.0144(5) 0.0479(15) Uani 1 1 d . .
H32A H 0.5082 0.5731 -0.0372 0.072 Uiso 1 1 calc R U
H32B H 0.4342 0.6344 -0.0037 0.072 Uiso 1 1 calc R U
H32C H 0.5179 0.5847 0.0793 0.072 Uiso 1 1 calc R U
C33 C 0.5979(4) 0.6665(3) 0.0221(3) 0.0297(11) Uani 1 1 d . .
H33 H 0.5983 0.6998 0.0796 0.036 Uiso 1 1 calc R U
C34 C 0.5717(5) 0.7141(3) -0.0730(4) 0.0477(15) Uani 1 1 d . .
H34A H 0.6322 0.7492 -0.0683 0.072 Uiso 1 1 calc R U
H34B H 0.5026 0.7412 -0.0797 0.072 Uiso 1 1 calc R U
H34C H 0.5635 0.6824 -0.1318 0.072 Uiso 1 1 calc R U
N1 N 0.7692(2) 0.67962(17) 0.2145(2) 0.0087(7) Uani 1 1 d . U
N2 N 0.7019(3) 0.69048(18) 0.3958(2) 0.0162(8) Uani 1 1 d . .
Re1 Re 0.72074(2) 0.60515(2) 0.30708(2) 0.01988(8) Uani 1 1 d . .

loop_
_atom_site_aniso_label
_atom_site_aniso_U_11
_atom_site_aniso_U_22
_atom_site_aniso_U_33
_atom_site_aniso_U_23
_atom_site_aniso_U_13
_atom_site_aniso_U_12
C1 0.059(4) 0.010(2) 0.035(3) 0.002(2) 0.005(3) -0.004(2)
C2 0.033(3) 0.015(2) 0.040(3) -0.002(2) 0.013(2) -0.001(2)
C3 0.045(3) 0.013(2) 0.033(3) -0.005(2) 0.003(3) -0.004(2)
C4 0.035(3) 0.020(3) 0.067(4) 0.001(3) 0.016(3) -0.004(2)
C5 0.057(4) 0.013(2) 0.055(4) 0.007(2) 0.033(3) -0.005(2)
C6 0.036(3) 0.019(2) 0.028(3) -0.004(2) 0.014(2) 0.001(2)
C7 0.014(2) 0.016(2) 0.018(2) -0.0032(18) -0.0013(18) 0.0001(18)
C8 0.020(3) 0.013(2) 0.019(2) -0.0014(17) 0.0019(19) 0.0010(18)
C9 0.016(2) 0.019(2) 0.018(2) 0.0048(19) 0.0031(18) -0.0004(19)
C10 0.035(3) 0.020(2) 0.029(3) 0.007(2) 0.015(2) 0.004(2)
C11 0.020(2) 0.018(2) 0.019(2) -0.0023(18) 0.0087(19) 0.0019(19)
C12 0.030(3) 0.023(2) 0.019(2) 0.0002(19) 0.007(2) 0.001(2)
C13 0.029(3) 0.048(4) 0.056(4) 0.000(3) 0.007(3) 0.001(3)
C14 0.025(3) 0.032(3) 0.021(2) 0.003(2) 0.005(2) 0.003(2)
C15 0.033(3) 0.050(3) 0.031(3) 0.000(2) 0.007(2) -0.012(3)
C16 0.032(3) 0.033(3) 0.019(3) 0.002(2) 0.005(2) -0.002(2)
C17 0.039(3) 0.027(3) 0.022(3) 0.003(2) 0.012(2) -0.002(2)
C18 0.030(3) 0.027(3) 0.031(3) -0.005(2) 0.023(2) -0.002(2)
C19 0.023(3) 0.013(2) 0.023(2) 0.0034(18) 0.007(2) 0.0031(19)
C20 0.022(3) 0.039(3) 0.061(4) -0.001(3) 0.000(3) -0.005(2)
C21 0.019(2) 0.027(3) 0.027(3) -0.001(2) 0.010(2) -0.001(2)
C22 0.031(3) 0.041(3) 0.035(3) 0.005(2) 0.012(2) 0.008(2)
C23 0.028(3) 0.017(2) 0.024(3) 0.0029(19) 0.009(2) 0.001(2)
C24 0.033(3) 0.022(2) 0.030(3) 0.003(2) 0.017(2) 0.006(2)
C25 0.029(3) 0.047(3) 0.044(3) 0.014(3) -0.002(3) -0.002(3)
C26 0.019(3) 0.031(3) 0.028(3) 0.003(2) 0.007(2) 0.006(2)
C27 0.029(3) 0.044(3) 0.045(3) 0.011(3) 0.011(2) 0.004(3)
C28 0.033(3) 0.044(3) 0.038(3) -0.002(3) 0.012(3) 0.020(3)
C29 0.061(4) 0.055(4) 0.030(3) -0.017(3) 0.012(3) 0.024(3)
C30 0.040(3) 0.049(3) 0.024(3) -0.014(2) -0.004(2) 0.015(3)
C31 0.026(3) 0.029(3) 0.020(3) -0.001(2) 0.003(2) 0.005(2)
C32 0.036(3) 0.039(3) 0.059(4) 0.000(3) -0.004(3) -0.001(3)
C33 0.025(3) 0.036(3) 0.023(3) -0.003(2) -0.002(2) 0.002(2)
C34 0.040(3) 0.063(4) 0.037(3) 0.013(3) 0.006(3) 0.023(3)
N1 0.0074(10) 0.0067(10) 0.0095(10) -0.0007(8) -0.0014(8) 0.0016(8)
N2 0.0156(19) 0.0182(19) 0.0154(18) 0.0014(15) 0.0053(15) -0.0040(16)
Re1 0.02380(12) 0.01395(11) 0.02342(12) -0.00036(8) 0.00917(8) -0.00176(8)

loop_
_atom_type_symbol
_atom_type_description
_atom_type_scat_dispersion_real
_atom_type_scat_dispersion_imag
_atom_type_scat_source
C C 0.0033 0.0016 'International Tables Vol C Tables 4.2.6.8 and 6.1.1.4'
H H 0.0000 0.0000 'International Tables Vol C Tables 4.2.6.8 and 6.1.1.4'
N N 0.0061 0.0033 'International Tables Vol C Tables 4.2.6.8 and 6.1.1.4'
Re Re -1.0185 7.2310 'International Tables Vol C Tables 4.2.6.8 and 6.1.1.4'

loop_
_geom_angle_atom_site_label_1
_geom_angle_atom_site_label_2
_geom_angle_atom_site_label_3
_geom_angle
C5 C1 C2 106.9(5)
C5 C1 Re1 73.2(3)
C2 C1 Re1 71.3(3)
C5 C1 H1 126.5
C2 C1 H1 126.5
Re1 C1 H1 120.8
C3 C2 C1 107.2(4)
C3 C2 Re1 72.0(3)
C1 C2 Re1 70.8(3)
C3 C2 H2 126.4
C1 C2 H2 126.4
Re1 C2 H2 122.5
C2 C3 C4 108.4(4)
C2 C3 Re1 71.4(3)
C4 C3 Re1 71.0(3)
C2 C3 H3 125.8
C4 C3 H3 125.8
Re1 C3 H3 123.5
C5 C4 C3 108.4(5)
C5 C4 Re1 73.5(3)
C3 C4 Re1 72.1(3)
C5 C4 H4 125.8
C3 C4 H4 125.8
Re1 C4 H4 120.4
C4 C5 C1 108.9(5)
C4 C5 Re1 70.5(3)
C1 C5 Re1 70.1(3)
C4 C5 H5 125.5
C1 C5 H5 125.5
Re1 C5 H5 125.4
C7 C6 H6A 109.5
C7 C6 H6B 109.5
H6A C6 H6B 109.5
C7 C6 H6C 109.5
H6A C6 H6C 109.5
H6B C6 H6C 109.5
N2 C7 C8 121.4(4)
N2 C7 C6 120.4(4)
C8 C7 C6 118.2(4)
C9 C8 C7 130.0(4)
C9 C8 H8 115.0
C7 C8 H8 115.0
N1 C9 C8 124.4(4)
N1 C9 C10 116.8(4)
C8 C9 C10 118.8(4)
C9 C10 H10A 109.5
C9 C10 H10B 109.5
H10A C10 H10B 109.5
C9 C10 H10C 109.5
H10A C10 H10C 109.5
H10B C10 H10C 109.5
C19 C11 C12 121.8(4)
C19 C11 N2 119.3(4)
C12 C11 N2 118.8(4)
C16 C12 C11 117.7(4)
C16 C12 C14 119.9(4)
C11 C12 C14 122.3(4)
C14 C13 H13A 109.5
C14 C13 H13B 109.5
H13A C13 H13B 109.5
C14 C13 H13C 109.5
H13A C13 H13C 109.5
H13B C13 H13C 109.5
C12 C14 C13 112.6(4)
C12 C14 C15 111.0(4)
C13 C14 C15 109.7(4)
C12 C14 H14 107.8
C13 C14 H14 107.8
C15 C14 H14 107.8
C14 C15 H15A 109.5
C14 C15 H15B 109.5
H15A C15 H15B 109.5
C14 C15 H15C 109.5
H15A C15 H15C 109.5
H15B C15 H15C 109.5
C17 C16 C12 121.6(4)
C17 C16 H16 119.2
C12 C16 H16 119.2
C16 C17 C18 120.1(4)
C16 C17 H17 120.0
C18 C17 H17 120.0
C17 C18 C19 121.0(4)
C17 C18 H18 119.5
C19 C18 H18 119.5
C11 C19 C18 117.6(4)
C11 C19 C21 123.5(4)
C18 C19 C21 118.8(4)
C21 C20 H20A 109.5
C21 C20 H20B 109.5
H20A C20 H20B 109.5
C21 C20 H20C 109.5
H20A C20 H20C 109.5
H20B C20 H20C 109.5
C19 C21 C20 113.1(4)
C19 C21 C22 111.4(4)
C20 C21 C22 108.5(4)
C19 C21 H21 107.9
C20 C21 H21 107.9
C22 C21 H21 107.9
C21 C22 H22A 109.5
C21 C22 H22B 109.5
H22A C22 H22B 109.5
C21 C22 H22C 109.5
H22A C22 H22C 109.5
H22B C22 H22C 109.5
N1 C23 C31 119.5(4)
N1 C23 C24 119.5(4)
C31 C23 C24 121.0(4)
C28 C24 C23 118.2(4)
C28 C24 C26 120.0(4)
C23 C24 C26 121.8(4)
C26 C25 H25A 109.5
C26 C25 H25B 109.5
H25A C25 H25B 109.5
C26 C25 H25C 109.5
H25A C25 H25C 109.5
H25B C25 H25C 109.5
C24 C26 C25 113.9(4)
C24 C26 C27 110.5(4)
C25 C26 C27 109.0(4)
C24 C26 H26 107.8
C25 C26 H26 107.8
C27 C26 H26 107.8
C26 C27 H27A 109.5
C26 C27 H27B 109.5
H27A C27 H27B 109.5
C26 C27 H27C 109.5
H27A C27 H27C 109.5
H27B C27 H27C 109.5
C29 C28 C24 120.8(5)
C29 C28 H28 119.6
C24 C28 H28 119.6
C30 C29 C28 120.2(5)
C30 C29 H29 119.9
C28 C29 H29 119.9
C29 C30 C31 121.6(5)
C29 C30 H30 119.2
C31 C30 H30 119.2
C30 C31 C23 117.8(4)
C30 C31 C33 119.5(4)
C23 C31 C33 122.6(4)
C33 C32 H32A 109.5
C33 C32 H32B 109.5
H32A C32 H32B 109.5
C33 C32 H32C 109.5
H32A C32 H32C 109.5
H32B C32 H32C 109.5
C31 C33 C32 113.1(4)
C31 C33 C34 111.2(4)
C32 C33 C34 110.2(4)
C31 C33 H33 107.4
C32 C33 H33 107.4
C34 C33 H33 107.4
C33 C34 H34A 109.5
C33 C34 H34B 109.5
H34A C34 H34B 109.5
C33 C34 H34C 109.5
H34A C34 H34C 109.5
H34B C34 H34C 109.5
C9 N1 C23 121.9(3)
C9 N1 Re1 125.7(3)
C23 N1 Re1 112.4(2)
C7 N2 C11 117.2(3)
C7 N2 Re1 129.3(3)
C11 N2 Re1 113.4(2)
N2 Re1 N1 89.13(13)
N2 Re1 C1 116.22(16)
N1 Re1 C1 139.38(17)
N2 Re1 C4 121.50(17)
N1 Re1 C4 132.57(17)
C1 Re1 C4 61.6(2)
N2 Re1 C2 152.38(16)
N1 Re1 C2 108.12(15)
C1 Re1 C2 37.91(17)
C4 Re1 C2 61.73(18)
N2 Re1 C3 158.20(17)
N1 Re1 C3 105.69(15)
C1 Re1 C3 61.85(18)
C4 Re1 C3 37.00(18)
C2 Re1 C3 36.55(17)
N2 Re1 C5 103.96(16)
N1 Re1 C5 166.34(16)
C1 Re1 C5 36.67(18)
C4 Re1 C5 36.00(19)
C2 Re1 C5 61.46(18)
C3 Re1 C5 60.65(19)

loop_
_geom_bond_atom_site_label_1
_geom_bond_atom_site_label_2
_geom_bond_distance
C1 C5 1.415(7)
C1 C2 1.450(7)
C1 Re1 2.228(4)
C1 H1 0.9500
C2 C3 1.404(7)
C2 Re1 2.235(4)
C2 H2 0.9500
C3 C4 1.419(7)
C3 Re1 2.243(4)
C3 H3 0.9500
C4 C5 1.390(7)
C4 Re1 2.229(5)
C4 H4 0.9500
C5 Re1 2.268(4)
C5 H5 0.9500
C6 C7 1.512(6)
C6 H6A 0.9800
C6 H6B 0.9800
C6 H6C 0.9800
C7 N2 1.357(5)
C7 C8 1.384(6)
C8 C9 1.381(6)
C8 H8 0.9500
C9 N1 1.357(5)
C9 C10 1.510(6)
C10 H10A 0.9800
C10 H10B 0.9800
C10 H10C 0.9800
C11 C19 1.396(6)
C11 C12 1.406(6)
C11 N2 1.459(5)
C12 C16 1.394(6)
C12 C14 1.522(6)
C13 C14 1.524(7)
C13 H13A 0.9800
C13 H13B 0.9800
C13 H13C 0.9800
C14 C15 1.539(6)
C14 H14 1.0000
C15 H15A 0.9800
C15 H15B 0.9800
C15 H15C 0.9800
C16 C17 1.375(7)
C16 H16 0.9500
C17 C18 1.376(7)
C17 H17 0.9500
C18 C19 1.412(6)
C18 H18 0.9500
C19 C21 1.518(6)
C20 C21 1.530(6)
C20 H20A 0.9800
C20 H20B 0.9800
C20 H20C 0.9800
C21 C22 1.552(6)
C21 H21 1.0000
C22 H22A 0.9800
C22 H22B 0.9800
C22 H22C 0.9800
C23 N1 1.404(5)
C23 C31 1.412(6)
C23 C24 1.421(6)
C24 C28 1.395(7)
C24 C26 1.512(6)
C25 C26 1.526(6)
C25 H25A 0.9800
C25 H25B 0.9800
C25 H25C 0.9800
C26 C27 1.550(6)
C26 H26 1.0000
C27 H27A 0.9800
C27 H27B 0.9800
C27 H27C 0.9800
C28 C29 1.388(7)
C28 H28 0.9500
C29 C30 1.382(7)
C29 H29 0.9500
C30 C31 1.396(7)
C30 H30 0.9500
C31 C33 1.516(6)
C32 C33 1.528(7)
C32 H32A 0.9800
C32 H32B 0.9800
C32 H32C 0.9800
C33 C34 1.533(6)
C33 H33 1.0000
C34 H34A 0.9800
C34 H34B 0.9800
C34 H34C 0.9800
N1 Re1 2.070(3)
N2 Re1 2.031(3)
